data_7110206
loop_
_publ_author_name
'M. Su'
'Maria Tomas-Gamasa'
'S. Serdjukow'
'P. Mayer'
'T. Carell'

_publ_section_title
;
 Synthesis and properties of a Cu(II) complexing pyrazole ligandoside in
 DNA
;
_journal_name_full Chem.Commun.
_journal_page_first 409
_journal_paper_doi 10.1039/c3cc47561a
_journal_volume 50
_journal_year 2014
_chemical_absolute_configuration syn
_chemical_formula_moiety 'C14 H16 N2 O4'
_chemical_formula_sum 'C14 H16 N2 O4'
_chemical_formula_weight 276.288
_space_group_IT_number 4
_symmetry_cell_setting monoclinic
_symmetry_Int_Tables_number 4
_symmetry_space_group_name_Hall 'P 2yb'
_symmetry_space_group_name_H-M 'P 1 21 1'
_atom_sites_solution_hydrogens geom
_atom_sites_solution_primary direct
_atom_sites_solution_secondary difmap
_audit_block_code C14H16N2O4_rv186_carell
_audit_creation_method 'form98_non/compatible with shelxl97-2'
_audit_update_record 06-Jun-13
_cell_angle_alpha 90.00
_cell_angle_beta 116.802(3)
_cell_angle_gamma 90.00
_cell_formula_units_Z 2
_cell_length_a 11.8630(13)
_cell_length_b 4.8437(7)
_cell_length_c 12.6119(16)
_cell_measurement_reflns_used 112
_cell_measurement_temperature 173(2)
_cell_measurement_theta_max 23.0265
_cell_measurement_theta_min 3.1702
_cell_volume 646.84(14)
_computing_cell_refinement 'APEX2 v2012.4-3 (Bruker AXS)'
_computing_data_collection 'Bruker Instrument Service v3.0.21'
_computing_data_reduction 'SAINT V8.18C (Bruker AXS Inc., 2011)'
_computing_structure_refinement
;
Sheldrick, G. M. (2008).
<i>Acta Cryst.</i> A<b>64</b>, 112--122.
;
_computing_structure_solution
;
A. Altomare, M. C. Burla, M. Camalli, G. L. Cascarano, C. Giacovazzo, A.
Guagliardi, A. G. G. Moliterni, G. Polidori, R. Spagna: SIR97: a new tool for
crystal structure determination and refinement; J. Appl. Crystallogr. 1999,
32, 115-119.
;
_diffrn_ambient_temperature 173(2)
_diffrn_detector_area_resol_mean 10.4167
_diffrn_measured_fraction_theta_full 0.996
_diffrn_measured_fraction_theta_max 0.996
_diffrn_measurement_device 'fixed-chi three-circle diffractometer'
_diffrn_measurement_device_type 'Bruker D8Venture'
_diffrn_measurement_method 'mix of phi and omega scans'
_diffrn_radiation_collimation 0.8_mm
_diffrn_radiation_monochromator 'focusing mirrors'
_diffrn_radiation_type 'Mo K\a'
_diffrn_radiation_wavelength 0.71073
_diffrn_reflns_av_R_equivalents 0.0407
_diffrn_reflns_av_sigmaI/netI 0.0390
_diffrn_reflns_limit_h_max 13
_diffrn_reflns_limit_h_min -14
_diffrn_reflns_limit_k_max 5
_diffrn_reflns_limit_k_min -5
_diffrn_reflns_limit_l_max 15
_diffrn_reflns_limit_l_min -15
_diffrn_reflns_number 8079
_diffrn_reflns_theta_full 25.34
_diffrn_reflns_theta_max 25.41
_diffrn_reflns_theta_min 3.18
_diffrn_source_current 50
_diffrn_source_power 2.5
_diffrn_source_type 'Bruker TXS'
_diffrn_source_voltage 50
_exptl_absorpt_coefficient_mu 0.105
_exptl_absorpt_correction_T_max 0.9580
_exptl_absorpt_correction_T_min 0.9043
_exptl_absorpt_correction_type multi-scan
_exptl_absorpt_process_details 'SADABS V2012/1 (Bruker AXS Inc.)'
_exptl_crystal_colour colourless
_exptl_crystal_density_diffrn 1.4186(3)
_exptl_crystal_density_method 'not measured'
_exptl_crystal_description block
_exptl_crystal_F_000 292
_exptl_crystal_size_max 0.195
_exptl_crystal_size_mid 0.127
_exptl_crystal_size_min 0.051
_refine_diff_density_max 0.154
_refine_diff_density_min -0.168
_refine_diff_density_rms 0.036
_refine_ls_abs_structure_details 'Flack H D (1983), Acta Cryst. A39, 876-881'
_refine_ls_abs_structure_Flack 1.7(11)
_refine_ls_extinction_method none
_refine_ls_goodness_of_fit_ref 1.059
_refine_ls_hydrogen_treatment mixed
_refine_ls_matrix_type full
_refine_ls_number_parameters 193
_refine_ls_number_reflns 2358
_refine_ls_number_restraints 1
_refine_ls_restrained_S_all 1.058
_refine_ls_R_factor_all 0.0405
_refine_ls_R_factor_gt 0.0327
_refine_ls_shift/su_max 0.000
_refine_ls_shift/su_mean 0.000
_refine_ls_structure_factor_coef Fsqd
_refine_ls_weighting_details 'calc w=1/[\s^2^(Fo^2^)+(0.0376P)^2^+0.1254P] where P=(Fo^2^+2Fc^2^)/3'
_refine_ls_weighting_scheme calc
_refine_ls_wR_factor_gt 0.0777
_refine_ls_wR_factor_ref 0.0809
_reflns_number_gt 2117
_reflns_number_total 2358
_reflns_threshold_expression >2sigma(I)
_cod_data_source_file c3cc47561a.txt
_cod_data_source_block rv186
_cod_original_sg_symbol_H-M 'P 21'
_cod_database_code 7110206

loop_
_symmetry_equiv_pos_as_xyz
'x, y, z'
'-x, y+1/2, -z'

loop_
_atom_site_label
_atom_site_type_symbol
_atom_site_fract_x
_atom_site_fract_y
_atom_site_fract_z
_atom_site_U_iso_or_equiv
_atom_site_adp_type
_atom_site_occupancy
_atom_site_symmetry_multiplicity
_atom_site_calc_flag
_atom_site_refinement_flags
C1 C 0.18288(16) -0.2489(4) -0.06146(17) 0.0184(4) Uani 1 1 d .
H1 H 0.1410 -0.4323 -0.0698 0.022 Uiso 1 1 calc R
C2 C 0.09976(17) -0.0663(4) -0.16550(17) 0.0213(4) Uani 1 1 d .
H2A H 0.1165 0.1316 -0.1447 0.026 Uiso 1 1 calc R
H2B H 0.0092 -0.1045 -0.1913 0.026 Uiso 1 1 calc R
C3 C 0.13797(17) -0.1461(4) -0.26134(17) 0.0189(4) Uani 1 1 d .
H3A H 0.1178 0.0027 -0.3222 0.023 Uiso 1 1 calc R
C4 C 0.27978(17) -0.1867(4) -0.18862(16) 0.0173(4) Uani 1 1 d .
H4A H 0.3087 -0.3322 -0.2271 0.021 Uiso 1 1 calc R
C5 C 0.35627(17) 0.0712(4) -0.17378(17) 0.0225(4) Uani 1 1 d .
H5A H 0.3399 0.1460 -0.2525 0.027 Uiso 1 1 calc R
H5B H 0.3329 0.2135 -0.1309 0.027 Uiso 1 1 calc R
C6 C 0.32528(17) 0.2023(4) 0.21396(17) 0.0190(4) Uani 1 1 d .
C7 C 0.25656(17) 0.1185(4) 0.27381(16) 0.0195(4) Uani 1 1 d .
C8 C 0.16816(18) -0.0902(4) 0.22592(18) 0.0226(4) Uani 1 1 d .
H8 H 0.1221 -0.1497 0.2668 0.027 Uiso 1 1 calc R
C9 C 0.14592(18) -0.2136(4) 0.11923(17) 0.0223(4) Uani 1 1 d .
H9 H 0.0850 -0.3567 0.0877 0.027 Uiso 1 1 calc R
C10 C 0.21224(17) -0.1291(4) 0.05814(17) 0.0190(4) Uani 1 1 d .
C11 C 0.30248(17) 0.0756(4) 0.10726(16) 0.0202(4) Uani 1 1 d .
H11 H 0.3500 0.1309 0.0671 0.024 Uiso 1 1 calc R
C12 C 0.37178(19) 0.3935(5) 0.46086(19) 0.0314(5) Uani 1 1 d .
H12 H 0.4503 0.4209 0.4592 0.038 Uiso 1 1 calc R
C13 C 0.3395(2) 0.4907(5) 0.5449(2) 0.0373(6) Uani 1 1 d .
H13 H 0.3896 0.5991 0.6127 0.045 Uiso 1 1 calc R
C14 C 0.21722(19) 0.3964(5) 0.50957(18) 0.0300(5) Uani 1 1 d .
H14 H 0.1697 0.4323 0.5518 0.036 Uiso 1 1 calc R
N1 N 0.27212(14) 0.2513(4) 0.38036(14) 0.0213(4) Uani 1 1 d .
N2 N 0.17465(15) 0.2506(4) 0.41021(14) 0.0252(4) Uani 1 1 d .
O1 O 0.29786(11) -0.2849(3) -0.07393(11) 0.0207(3) Uani 1 1 d .
O2 O 0.08435(13) -0.4043(3) -0.31407(12) 0.0248(3) Uani 1 1 d .
H2 H 0.001(2) -0.384(6) -0.343(2) 0.042(7) Uiso 1 1 d .
O3 O 0.48738(13) -0.0001(3) -0.10733(13) 0.0287(4) Uani 1 1 d .
H3 H 0.530(2) 0.131(6) -0.053(2) 0.043(7) Uiso 1 1 d .
O4 O 0.41339(13) 0.4060(3) 0.26075(13) 0.0260(3) Uani 1 1 d .
H4 H 0.442(3) 0.438(6) 0.205(3) 0.060(9) Uiso 1 1 d .

loop_
_atom_site_aniso_label
_atom_site_aniso_U_11
_atom_site_aniso_U_22
_atom_site_aniso_U_33
_atom_site_aniso_U_23
_atom_site_aniso_U_13
_atom_site_aniso_U_12
C1 0.0175(9) 0.0172(9) 0.0249(10) -0.0032(8) 0.0133(8) -0.0012(8)
C2 0.0186(9) 0.0220(11) 0.0243(10) -0.0047(9) 0.0104(8) 0.0023(8)
C3 0.0165(9) 0.0187(10) 0.0197(10) -0.0010(8) 0.0065(7) 0.0020(8)
C4 0.0182(9) 0.0179(10) 0.0164(9) 0.0015(8) 0.0083(8) 0.0047(8)
C5 0.0225(10) 0.0234(10) 0.0237(10) 0.0013(9) 0.0122(8) 0.0011(9)
C6 0.0146(9) 0.0194(10) 0.0214(10) 0.0022(8) 0.0068(8) 0.0010(8)
C7 0.0190(9) 0.0226(10) 0.0158(9) 0.0007(9) 0.0070(8) 0.0039(8)
C8 0.0224(10) 0.0270(11) 0.0247(10) 0.0011(9) 0.0161(8) -0.0015(9)
C9 0.0239(10) 0.0220(11) 0.0257(11) -0.0025(9) 0.0154(9) -0.0046(9)
C10 0.0190(9) 0.0181(10) 0.0211(10) 0.0017(8) 0.0102(8) 0.0026(8)
C11 0.0193(9) 0.0241(10) 0.0218(10) 0.0027(9) 0.0132(8) 0.0017(9)
C12 0.0226(10) 0.0468(14) 0.0253(11) -0.0100(10) 0.0112(9) -0.0092(10)
C13 0.0345(12) 0.0542(16) 0.0248(12) -0.0161(11) 0.0148(10) -0.0149(12)
C14 0.0298(11) 0.0425(13) 0.0203(11) -0.0069(10) 0.0136(9) 0.0007(10)
N1 0.0164(8) 0.0296(10) 0.0182(8) -0.0016(7) 0.0082(7) -0.0001(7)
N2 0.0200(8) 0.0378(10) 0.0214(9) -0.0010(8) 0.0126(7) 0.0010(8)
O1 0.0190(6) 0.0275(8) 0.0189(7) 0.0038(6) 0.0114(6) 0.0064(6)
O2 0.0191(7) 0.0281(7) 0.0274(8) -0.0104(7) 0.0108(6) -0.0030(7)
O3 0.0179(7) 0.0334(9) 0.0321(8) -0.0100(7) 0.0089(6) -0.0025(6)
O4 0.0236(7) 0.0315(8) 0.0241(8) -0.0067(7) 0.0119(6) -0.0112(7)

loop_
_atom_type_symbol
_atom_type_description
_atom_type_scat_dispersion_real
_atom_type_scat_dispersion_imag
_atom_type_scat_source
C C 0.0033 0.0016 'International Tables Vol C Tables 4.2.6.8 and 6.1.1.4'
H H 0.0000 0.0000 'International Tables Vol C Tables 4.2.6.8 and 6.1.1.4'
N N 0.0061 0.0033 'International Tables Vol C Tables 4.2.6.8 and 6.1.1.4'
O O 0.0106 0.0060 'International Tables Vol C Tables 4.2.6.8 and 6.1.1.4'

loop_
_geom_angle_atom_site_label_1
_geom_angle_atom_site_label_2
_geom_angle_atom_site_label_3
_geom_angle
O1 C1 C10 110.56(14)
O1 C1 C2 104.59(14)
C10 C1 C2 114.11(16)
O1 C1 H1 109.1
C10 C1 H1 109.1
C2 C1 H1 109.1
C1 C2 C3 103.21(14)
C1 C2 H2A 111.1
C3 C2 H2A 111.1
C1 C2 H2B 111.1
C3 C2 H2B 111.1
H2A C2 H2B 109.1
O2 C3 C2 111.36(15)
O2 C3 C4 107.91(14)
C2 C3 C4 101.45(15)
O2 C3 H3A 111.9
C2 C3 H3A 111.9
C4 C3 H3A 111.9
O1 C4 C5 109.88(14)
O1 C4 C3 105.70(14)
C5 C4 C3 114.10(15)
O1 C4 H4A 109.0
C5 C4 H4A 109.0
C3 C4 H4A 109.0
O3 C5 C4 107.85(16)
O3 C5 H5A 110.1
C4 C5 H5A 110.1
O3 C5 H5B 110.1
C4 C5 H5B 110.1
H5A C5 H5B 108.5
O4 C6 C11 121.00(16)
O4 C6 C7 119.76(17)
C11 C6 C7 119.24(17)
C8 C7 C6 119.21(17)
C8 C7 N1 119.45(17)
C6 C7 N1 121.28(18)
C7 C8 C9 120.94(17)
C7 C8 H8 119.5
C9 C8 H8 119.5
C8 C9 C10 120.33(18)
C8 C9 H9 119.8
C10 C9 H9 119.8
C11 C10 C9 118.71(17)
C11 C10 C1 120.54(16)
C9 C10 C1 120.70(17)
C10 C11 C6 121.54(16)
C10 C11 H11 119.2
C6 C11 H11 119.2
N1 C12 C13 107.66(18)
N1 C12 H12 126.2
C13 C12 H12 126.2
C12 C13 C14 104.84(19)
C12 C13 H13 127.6
C14 C13 H13 127.6
N2 C14 C13 112.11(18)
N2 C14 H14 123.9
C13 C14 H14 123.9
C12 N1 N2 110.90(16)
C12 N1 C7 129.57(16)
N2 N1 C7 119.50(15)
C14 N2 N1 104.48(16)
C4 O1 C1 110.26(14)
C3 O2 H2 106.1(18)
C5 O3 H3 111.3(16)
C6 O4 H4 105.2(18)

loop_
_geom_bond_atom_site_label_1
_geom_bond_atom_site_label_2
_geom_bond_distance
C1 O1 1.452(2)
C1 C10 1.503(3)
C1 C2 1.520(3)
C1 H1 1.0000
C2 C3 1.520(3)
C2 H2A 0.9900
C2 H2B 0.9900
C3 O2 1.424(2)
C3 C4 1.523(2)
C3 H3A 1.0000
C4 O1 1.444(2)
C4 C5 1.505(3)
C4 H4A 1.0000
C5 O3 1.437(2)
C5 H5A 0.9900
C5 H5B 0.9900
C6 O4 1.363(2)
C6 C11 1.390(3)
C6 C7 1.398(3)
C7 C8 1.384(3)
C7 N1 1.425(2)
C8 C9 1.385(3)
C8 H8 0.9500
C9 C10 1.388(3)
C9 H9 0.9500
C10 C11 1.384(3)
C11 H11 0.9500
C12 N1 1.349(3)
C12 C13 1.363(3)
C12 H12 0.9500
C13 C14 1.389(3)
C13 H13 0.9500
C14 N2 1.324(3)
C14 H14 0.9500
N1 N2 1.368(2)
O2 H2 0.89(3)
O3 H3 0.90(3)
O4 H4 0.92(3)

loop_
_geom_hbond_atom_site_label_D
_geom_hbond_atom_site_label_H
_geom_hbond_atom_site_label_A
_geom_hbond_distance_DH
_geom_hbond_distance_HA
_geom_hbond_distance_DA
_geom_hbond_angle_DHA
_geom_hbond_site_symmetry_A
O2 H2 N2 0.89(3) 1.98(3) 2.848(2) 167(3) 2_545
O3 H3 O1 0.90(3) 1.99(3) 2.7478(19) 141(2) 2_655
O4 H4 O3 0.92(3) 1.80(3) 2.719(2) 174(3) 2_655

loop_
_geom_torsion_atom_site_label_1
_geom_torsion_atom_site_label_2
_geom_torsion_atom_site_label_3
_geom_torsion_atom_site_label_4
_geom_torsion
O1 C1 C2 C3 31.22(18)
C10 C1 C2 C3 152.15(15)
C1 C2 C3 O2 76.50(18)
C1 C2 C3 C4 -38.09(18)
O2 C3 C4 O1 -85.53(17)
C2 C3 C4 O1 31.60(18)
O2 C3 C4 C5 153.63(15)
C2 C3 C4 C5 -89.25(18)
O1 C4 C5 O3 63.42(18)
C3 C4 C5 O3 -178.09(15)
O4 C6 C7 C8 -179.43(17)
C11 C6 C7 C8 0.5(3)
O4 C6 C7 N1 3.2(3)
C11 C6 C7 N1 -176.88(17)
C6 C7 C8 C9 -0.9(3)
N1 C7 C8 C9 176.57(18)
C7 C8 C9 C10 -0.1(3)
C8 C9 C10 C11 1.4(3)
C8 C9 C10 C1 -176.03(18)
O1 C1 C10 C11 39.9(2)
C2 C1 C10 C11 -77.6(2)
O1 C1 C10 C9 -142.71(17)
C2 C1 C10 C9 99.7(2)
C9 C10 C11 C6 -1.8(3)
C1 C10 C11 C6 175.66(17)
O4 C6 C11 C10 -179.23(18)
C7 C6 C11 C10 0.8(3)
N1 C12 C13 C14 0.4(3)
C12 C13 C14 N2 -0.2(3)
C13 C12 N1 N2 -0.5(3)
C13 C12 N1 C7 177.5(2)
C8 C7 N1 C12 158.0(2)
C6 C7 N1 C12 -24.6(3)
C8 C7 N1 N2 -24.1(3)
C6 C7 N1 N2 153.35(18)
C13 C14 N2 N1 -0.1(3)
C12 N1 N2 C14 0.4(2)
C7 N1 N2 C14 -177.86(18)
C5 C4 O1 C1 110.72(16)
C3 C4 O1 C1 -12.83(18)
C10 C1 O1 C4 -134.81(15)
C2 C1 O1 C4 -11.56(18)
